data_4515789
loop_
_publ_author_name
'Messinis, Antonis M.'
'Wright, William R. H.'
'Batsanov, Andrei S.'
'Howard, Judith A. K.'
'Hanton, Martin J.'
'Dyer, Philip W.'

_publ_section_title
;
 Exploration of Homogeneous Ethylene Dimerization Mediated by Tungsten
 Mono(imido) Complexes
;
_journal_issue 12
_journal_name_full 'ACS Catalysis'
_journal_page_first 11235
_journal_paper_doi 10.1021/acscatal.8b02201
_journal_volume 8
_journal_year 2018
_chemical_formula_moiety 'C15 H26 Al Cl4 N W'
_chemical_formula_sum 'C15 H26 Al Cl4 N W'
_chemical_formula_weight 573.00
_space_group_crystal_system monoclinic
_space_group_IT_number 14
_space_group_name_Hall '-P 2ybc'
_space_group_name_H-M_alt 'P 1 21/c 1'
_atom_sites_solution_hydrogens mixed
_atom_sites_solution_primary heavy
_atom_sites_solution_secondary difmap
_audit_creation_date 2016-12-25
_audit_creation_method
;
Olex2 1.2-beta
(compiled 2016.12.12 svn.r3370 for OlexSys, GUI svn.r5282)
;
_cell_angle_alpha 90
_cell_angle_beta 96.616(6)
_cell_angle_gamma 90
_cell_formula_units_Z 4
_cell_length_a 10.0824(5)
_cell_length_b 16.3429(10)
_cell_length_c 13.3029(7)
_cell_measurement_reflns_used 9630
_cell_measurement_temperature 120
_cell_measurement_theta_max 34.93
_cell_measurement_theta_min 2.38
_cell_volume 2177.4(2)
_computing_cell_refinement 'SAINT v7.46A (Bruker, 2008)'
_computing_data_collection 'SMART v5.625 (Bruker, 2001)'
_computing_data_reduction 'SAINT v7.46A (Bruker, 2008)'
_computing_molecular_graphics 'Olex2 (Dolomanov et al., 2009)'
_computing_publication_material 'Olex2 (Dolomanov et al., 2009)'
_computing_structure_refinement 'ShelXL 2014/7 multi-CPU version (Sheldrick, 2015)'
_computing_structure_solution 'SHELXS 2013/1 (Sheldrick, 2008)'
_diffrn_ambient_temperature 120
_diffrn_detector 'CCD area detector'
_diffrn_detector_area_resol_mean 5.6
_diffrn_detector_type 'Bruker SMART CCD 6000 area detector'
_diffrn_measured_fraction_theta_full 1.000
_diffrn_measured_fraction_theta_max 0.967
_diffrn_measurement_device 'three-circle diffractometer'
_diffrn_measurement_device_type 'Bruker SMART CCD 6000 area detector'
_diffrn_measurement_method '\w scans'
_diffrn_radiation_monochromator graphite
_diffrn_radiation_probe x-ray
_diffrn_radiation_type MoK\a
_diffrn_radiation_wavelength 0.71073
_diffrn_reflns_av_R_equivalents 0.0224
_diffrn_reflns_av_unetI/netI 0.0165
_diffrn_reflns_Laue_measured_fraction_full 1.000
_diffrn_reflns_Laue_measured_fraction_max 0.967
_diffrn_reflns_limit_h_max 15
_diffrn_reflns_limit_h_min -16
_diffrn_reflns_limit_k_max 25
_diffrn_reflns_limit_k_min -25
_diffrn_reflns_limit_l_max 20
_diffrn_reflns_limit_l_min -21
_diffrn_reflns_number 50007
_diffrn_reflns_point_group_measured_fraction_full 1.000
_diffrn_reflns_point_group_measured_fraction_max 0.967
_diffrn_reflns_theta_full 32.500
_diffrn_reflns_theta_max 34.982
_diffrn_reflns_theta_min 1.982
_diffrn_source 'sealed X-ray tube'
_diffrn_source_target Mo
_diffrn_standards_number 0
_exptl_absorpt_coefficient_mu 5.833
_exptl_absorpt_correction_T_max 0.4370
_exptl_absorpt_correction_T_min 0.3573
_exptl_absorpt_correction_type multi-scan
_exptl_absorpt_process_details
; SADABS-2009/1 (Bruker,2010) was used for absorption correction. wR2(int) 
 was 0.0618 before and 0.0375 after correction. The Ratio of minimum to maximum 
 transmission is 0.8176. The \l/2 correction factor is 0.0015.
;
_exptl_crystal_colour yellow
_exptl_crystal_colour_primary yellow
_exptl_crystal_density_diffrn 1.748
_exptl_crystal_density_method 'not measured'
_exptl_crystal_description block
_exptl_crystal_F_000 1112
_exptl_crystal_size_max 0.36
_exptl_crystal_size_mid 0.33
_exptl_crystal_size_min 0.25
_refine_diff_density_max 1.505
_refine_diff_density_min -0.705
_refine_diff_density_rms 0.083
_refine_ls_extinction_method none
_refine_ls_goodness_of_fit_ref 1.034
_refine_ls_hydrogen_treatment constr
_refine_ls_matrix_type full
_refine_ls_number_parameters 212
_refine_ls_number_reflns 9270
_refine_ls_number_restraints 0
_refine_ls_restrained_S_all 1.034
_refine_ls_R_factor_all 0.0198
_refine_ls_R_factor_gt 0.0161
_refine_ls_shift/su_max 0.005
_refine_ls_shift/su_mean 0.000
_refine_ls_structure_factor_coef Fsqd
_refine_ls_weighting_details 'w=1/[\s^2^(Fo^2^)+(0.0132P)^2^+1.1294P] where P=(Fo^2^+2Fc^2^)/3'
_refine_ls_weighting_scheme calc
_refine_ls_wR_factor_gt 0.0342
_refine_ls_wR_factor_ref 0.0351
_reflns_Friedel_coverage 0.000
_reflns_number_gt 8368
_reflns_number_total 9270
_reflns_threshold_expression 'I > 2\s(I)'
_cod_data_source_file cs8b02201_si_002.cif
_cod_data_source_block 7
_cod_database_code 4515789
_shelx_shelxl_version_number 2014/7
_shelx_space_group_comment
;
The symmetry employed for this shelxl refinement is uniquely defined
by the following loop, which should always be used as a source of
symmetry information in preference to the above space-group names.
They are only intended as comments.
;
_olex2_refinement_description
;
1. Fixed Uiso
 At 1.2 times of:
  All C(H) groups
2. Others
 Uiso(H14A)=Uiso(H14B)=Uiso(H14C)=FVAR(1)
 Uiso(H15A)=Uiso(H15B)=Uiso(H15C)=FVAR(2)
 Uiso(H3AA)=Uiso(H3AB)=Uiso(H3AC)=Uiso(H3BD)=Uiso(H3BE)=Uiso(H3BF)=FVAR(3)
 Uiso(H2A)=Uiso(H2B)=Uiso(H2C)=FVAR(4)
 Uiso(H1A)=Uiso(H1B)=Uiso(H1C)=FVAR(5)
 Uiso(H12A)=Uiso(H12B)=Uiso(H12C)=FVAR(6)
 Uiso(H11A)=Uiso(H11B)=Uiso(H11C)=FVAR(7)
 Fixed Sof: H3AA(0.67) H3AB(0.67) H3AC(0.67) H3BD(0.33) H3BE(0.33) H3BF(0.33)
3.a Riding coordinates:
 C3(H3AA,H3AB,H3AC,H3BD,H3BE,H3BF), C6(H6), C7(H7), C8(H8), C10(H10), C13(H13)
3.b Rotating group:
 C1(H1A,H1B,H1C), C2(H2A,H2B,H2C), C11(H11A,H11B,H11C), C12(H12A,H12B,H12C),
 C14(H14A,H14B,H14C), C15(H15A,H15B,H15C)
;

loop_
_space_group_symop_operation_xyz
'x, y, z'
'-x, y+1/2, -z+1/2'
'-x, -y, -z'
'x, -y-1/2, z-1/2'

loop_
_atom_site_label
_atom_site_type_symbol
_atom_site_fract_x
_atom_site_fract_y
_atom_site_fract_z
_atom_site_U_iso_or_equiv
_atom_site_adp_type
_atom_site_occupancy
_atom_site_site_symmetry_order
_atom_site_calc_flag
_atom_site_refinement_flags_posn
_atom_site_refinement_flags_occupancy
_atom_site_disorder_assembly
_atom_site_disorder_group
W W 0.69391(2) 0.46937(2) 0.75434(2) 0.01524(2) Uani 1 1 d . . . .
Cl1 Cl 0.66381(4) 0.37403(2) 0.91136(2) 0.02259(6) Uani 1 1 d . . . .
Cl2 Cl 0.98355(5) 0.38123(4) 1.04557(4) 0.04352(11) Uani 1 1 d . . . .
Cl3 Cl 0.72418(6) 0.50389(3) 1.11766(3) 0.03984(10) Uani 1 1 d . . . .
Cl4 Cl 0.71329(6) 0.29170(3) 1.14974(3) 0.04450(12) Uani 1 1 d . . . .
Al Al 0.77885(5) 0.38895(3) 1.06334(3) 0.02290(9) Uani 1 1 d . . . .
N N 0.71536(11) 0.52039(7) 0.64392(8) 0.01677(19) Uani 1 1 d . . . .
C1 C 0.52775(14) 0.40116(9) 0.69578(11) 0.0228(3) Uani 1 1 d . . . .
H1A H 0.5501 0.3428 0.6987 0.051(4) Uiso 1 1 d GR . . .
H1B H 0.5013 0.4171 0.6253 0.051(4) Uiso 1 1 d GR . . .
H1C H 0.4538 0.4116 0.7357 0.051(4) Uiso 1 1 d GR . . .
C2 C 0.88528(14) 0.41811(11) 0.76940(12) 0.0267(3) Uani 1 1 d . . . .
H2A H 0.9337 0.4348 0.8343 0.062(5) Uiso 1 1 d GR . . .
H2B H 0.9336 0.4372 0.7140 0.062(5) Uiso 1 1 d GR . . .
H2C H 0.8782 0.3583 0.7669 0.062(5) Uiso 1 1 d GR . . .
C3 C 0.65660(17) 0.56821(9) 0.84645(11) 0.0269(3) Uani 1 1 d . . . .
H3AA H 0.5818 0.5549 0.8845 0.046(5) Uiso 0.67 1 d R P A 1
H3AB H 0.6341 0.6166 0.8043 0.046(5) Uiso 0.67 1 d R P A 1
H3AC H 0.7364 0.5796 0.8938 0.046(5) Uiso 0.67 1 d R P A 1
H3BD H 0.6702 0.5566 0.9091 0.046(5) Uiso 0.33 1 d R P B 2
H3BE H 0.7181 0.6117 0.8312 0.046(5) Uiso 0.33 1 d R P B 2
H3BF H 0.5645 0.5853 0.8250 0.046(5) Uiso 0.33 1 d R P B 2
C4 C 0.74580(12) 0.55136(8) 0.55158(9) 0.0156(2) Uani 1 1 d . . . .
C5 C 0.75422(13) 0.63709(8) 0.53953(10) 0.0170(2) Uani 1 1 d . . . .
C6 C 0.78840(14) 0.66631(8) 0.44767(10) 0.0204(2) Uani 1 1 d . . . .
H6 H 0.7938 0.7236 0.4370 0.025 Uiso 1 1 d R . . .
C7 C 0.81476(14) 0.61263(9) 0.37151(10) 0.0220(3) Uani 1 1 d . . . .
H7 H 0.8390 0.6336 0.3096 0.026 Uiso 1 1 d R . . .
C8 C 0.80610(14) 0.52896(9) 0.38487(10) 0.0202(2) Uani 1 1 d . . . .
H8 H 0.8252 0.4933 0.3320 0.024 Uiso 1 1 d R . . .
C9 C 0.76986(13) 0.49579(8) 0.47447(9) 0.0169(2) Uani 1 1 d . . . .
C10 C 0.73226(14) 0.69331(8) 0.62642(11) 0.0207(2) Uani 1 1 d . . . .
H10 H 0.6612 0.6685 0.6633 0.025 Uiso 1 1 d R . . .
C11 C 0.68591(18) 0.77908(9) 0.59243(13) 0.0305(3) Uani 1 1 d . . . .
H11A H 0.7588 0.8077 0.5645 0.038(3) Uiso 1 1 d GR . . .
H11B H 0.6602 0.8096 0.6506 0.038(3) Uiso 1 1 d GR . . .
H11C H 0.6090 0.7748 0.5405 0.038(3) Uiso 1 1 d GR . . .
C12 C 0.86055(17) 0.69812(10) 0.70041(12) 0.0290(3) Uani 1 1 d . . . .
H12A H 0.8914 0.6427 0.7189 0.034(3) Uiso 1 1 d GR . . .
H12B H 0.8425 0.7278 0.7614 0.034(3) Uiso 1 1 d GR . . .
H12C H 0.9296 0.7270 0.6682 0.034(3) Uiso 1 1 d GR . . .
C13 C 0.75059(13) 0.40428(8) 0.48367(10) 0.0192(2) Uani 1 1 d . . . .
H13 H 0.7497 0.3909 0.5569 0.023 Uiso 1 1 d R . . .
C14 C 0.61564(15) 0.37954(10) 0.42765(13) 0.0280(3) Uani 1 1 d . . . .
H14A H 0.5445 0.4109 0.4541 0.038(3) Uiso 1 1 d GR . . .
H14B H 0.6008 0.3209 0.4375 0.038(3) Uiso 1 1 d GR . . .
H14C H 0.6150 0.3909 0.3552 0.038(3) Uiso 1 1 d GR . . .
C15 C 0.86281(16) 0.35553(10) 0.44450(13) 0.0287(3) Uani 1 1 d . . . .
H15A H 0.8588 0.3625 0.3710 0.039(3) Uiso 1 1 d GR . . .
H15B H 0.8528 0.2975 0.4603 0.039(3) Uiso 1 1 d GR . . .
H15C H 0.9490 0.3754 0.4769 0.039(3) Uiso 1 1 d GR . . .

loop_
_atom_site_aniso_label
_atom_site_aniso_U_11
_atom_site_aniso_U_22
_atom_site_aniso_U_33
_atom_site_aniso_U_23
_atom_site_aniso_U_13
_atom_site_aniso_U_12
W 0.01652(2) 0.01684(2) 0.01262(2) 0.00038(2) 0.00271(2) 0.00025(2)
Cl1 0.02692(15) 0.02390(15) 0.01652(13) 0.00267(11) 0.00072(11) -0.00580(12)
Cl2 0.0297(2) 0.0618(3) 0.0367(2) 0.0035(2) -0.00671(17) 0.00289(19)
Cl3 0.0727(3) 0.02450(17) 0.02204(17) -0.00432(14) 0.00438(18) 0.00666(19)
Cl4 0.0793(4) 0.0292(2) 0.02566(19) 0.00868(15) 0.0086(2) -0.0105(2)
Al 0.0333(2) 0.01945(19) 0.01544(18) 0.00136(15) 0.00039(16) -0.00115(17)
N 0.0181(5) 0.0169(5) 0.0155(5) -0.0010(4) 0.0031(4) 0.0006(4)
C1 0.0198(6) 0.0279(7) 0.0201(6) 0.0000(5) 0.0004(5) -0.0036(5)
C2 0.0192(6) 0.0370(8) 0.0240(6) 0.0059(6) 0.0032(5) 0.0047(6)
C3 0.0398(8) 0.0235(7) 0.0187(6) -0.0041(5) 0.0094(6) 0.0009(6)
C4 0.0153(5) 0.0179(5) 0.0134(5) 0.0008(4) 0.0015(4) 0.0004(4)
C5 0.0162(5) 0.0173(5) 0.0174(5) 0.0010(4) 0.0023(4) 0.0002(4)
C6 0.0217(6) 0.0194(6) 0.0205(6) 0.0046(5) 0.0033(5) -0.0001(5)
C7 0.0231(6) 0.0262(6) 0.0172(6) 0.0055(5) 0.0045(5) 0.0009(5)
C8 0.0230(6) 0.0237(6) 0.0142(5) -0.0002(5) 0.0031(4) 0.0028(5)
C9 0.0168(5) 0.0188(5) 0.0147(5) -0.0004(4) 0.0002(4) 0.0014(4)
C10 0.0233(6) 0.0164(5) 0.0232(6) -0.0014(5) 0.0060(5) 0.0012(5)
C11 0.0366(8) 0.0193(6) 0.0371(8) 0.0012(6) 0.0112(7) 0.0053(6)
C12 0.0314(8) 0.0285(7) 0.0266(7) -0.0107(6) 0.0013(6) 0.0003(6)
C13 0.0217(6) 0.0183(5) 0.0177(5) -0.0012(4) 0.0024(4) 0.0021(5)
C14 0.0210(6) 0.0254(7) 0.0367(8) -0.0026(6) 0.0001(6) -0.0033(5)
C15 0.0258(7) 0.0251(7) 0.0357(8) -0.0021(6) 0.0050(6) 0.0069(6)

loop_
_atom_type_symbol
_atom_type_description
_atom_type_scat_dispersion_real
_atom_type_scat_dispersion_imag
_atom_type_scat_source
C C 0.0033 0.0016 'International Tables Vol C Tables 4.2.6.8 and 6.1.1.4'
H H 0.0000 0.0000 'International Tables Vol C Tables 4.2.6.8 and 6.1.1.4'
Al Al 0.0645 0.0514 'International Tables Vol C Tables 4.2.6.8 and 6.1.1.4'
Cl Cl 0.1484 0.1585 'International Tables Vol C Tables 4.2.6.8 and 6.1.1.4'
N N 0.0061 0.0033 'International Tables Vol C Tables 4.2.6.8 and 6.1.1.4'
W W -0.8490 6.8722 'International Tables Vol C Tables 4.2.6.8 and 6.1.1.4'

loop_
_geom_angle_atom_site_label_1
_geom_angle_atom_site_label_2
_geom_angle_atom_site_label_3
_geom_angle
N W Cl1 172.93(4)
N W C1 96.57(5)
N W C2 94.03(6)
N W C3 100.05(6)
C1 W Cl1 79.65(4)
C1 W C2 120.91(6)
C1 W C3 116.18(6)
C2 W Cl1 82.95(4)
C3 W Cl1 87.00(4)
C3 W C2 118.70(7)
Al Cl1 W 123.807(18)
Cl2 Al Cl1 107.83(3)
Cl2 Al Cl3 112.94(3)
Cl2 Al Cl4 112.83(3)
Cl3 Al Cl1 106.23(3)
Cl3 Al Cl4 111.92(3)
Cl4 Al Cl1 104.42(3)
C4 N W 170.94(10)
N C4 C5 118.78(11)
N C4 C9 118.69(11)
C9 C4 C5 122.51(12)
C4 C5 C10 119.95(11)
C6 C5 C4 117.63(12)
C6 C5 C10 122.36(12)
C7 C6 C5 120.75(12)
C8 C7 C6 120.70(12)
C7 C8 C9 121.36(13)
C4 C9 C13 122.82(11)
C8 C9 C4 117.02(12)
C8 C9 C13 120.07(12)
C5 C10 C11 113.41(12)
C5 C10 C12 109.54(11)
C11 C10 C12 110.42(13)
C9 C13 C14 109.70(11)
C9 C13 C15 112.41(12)
C15 C13 C14 110.44(12)

loop_
_geom_bond_atom_site_label_1
_geom_bond_atom_site_label_2
_geom_bond_distance
W Cl1 2.6512(3)
W N 1.7243(11)
W C1 2.0869(14)
W C2 2.0918(14)
W C3 2.0878(14)
Cl1 Al 2.2253(6)
Cl2 Al 2.1080(7)
Cl3 Al 2.1087(6)
Cl4 Al 2.1116(6)
N C4 1.3951(16)
C4 C5 1.4139(18)
C4 C9 1.4118(18)
C5 C6 1.3919(18)
C5 C10 1.5128(19)
C6 C7 1.389(2)
C7 C8 1.383(2)
C8 C9 1.3959(18)
C9 C13 1.5148(19)
C10 C11 1.529(2)
C10 C12 1.535(2)
C13 C14 1.529(2)
C13 C15 1.524(2)
